data_1518260
loop_
_publ_author_name
'Guo, F.'
'Yin, X.'
'Pammer, F.'
'Cheng, F.'
'Fernandez, D.'
'Lalancette, R. A.'
'J\"akle, F.'

_publ_section_title
;
 Regioregular Organoborane-Functionalized Poly(3-alkynylthiophene)s
;
_journal_issue 22
_journal_name_full Macromolecules
_journal_page_first 7831
_journal_paper_doi 10.1021/ma501969q
_journal_volume 47
_journal_year 2014
_chemical_formula_moiety 'C33 H36 B Br S Sn'
_chemical_formula_sum 'C33 H36 B Br S Sn'
_chemical_formula_weight 674.09
_chemical_name_systematic
; 
 ? 
;
_space_group_IT_number 2
_symmetry_cell_setting triclinic
_symmetry_space_group_name_Hall '-P 1'
_symmetry_space_group_name_H-M 'P -1'
_atom_sites_solution_hydrogens geom
_atom_sites_solution_primary direct
_atom_sites_solution_secondary difmap
_audit_creation_method SHELXL-97
_cell_angle_alpha 90.9770(8)
_cell_angle_beta 107.7730(8)
_cell_angle_gamma 113.8480(8)
_cell_formula_units_Z 2
_cell_length_a 10.7368(2)
_cell_length_b 11.2064(2)
_cell_length_c 14.9593(3)
_cell_measurement_reflns_used 9942
_cell_measurement_temperature 102(2)
_cell_measurement_theta_max 70.17
_cell_measurement_theta_min 3.14
_cell_volume 1547.15(5)
_computing_cell_refinement 'APEX 2'
_computing_data_collection 'APEX 2 (Bruker, 2006)'
_computing_data_reduction 'SAINT (Bruker, 2005)'
_computing_molecular_graphics SHELXTL
_computing_publication_material SHELXTL
_computing_structure_refinement SHELXTL
_computing_structure_solution 'SHELXTL (Sheldrick, 2008b)'
_diffrn_ambient_temperature 102(2)
_diffrn_measured_fraction_theta_full 0.933
_diffrn_measured_fraction_theta_max 0.899
_diffrn_measurement_device_type 'Bruker SMART CCD Apex-II area-detector'
_diffrn_measurement_method '\f and \w'
_diffrn_radiation_monochromator graphite
_diffrn_radiation_source 'fine-focus sealed tube'
_diffrn_radiation_type CuK\a
_diffrn_radiation_wavelength 1.54178
_diffrn_reflns_av_R_equivalents 0.022
_diffrn_reflns_av_sigmaI/netI 0.019
_diffrn_reflns_limit_h_max 11
_diffrn_reflns_limit_h_min -12
_diffrn_reflns_limit_k_max 13
_diffrn_reflns_limit_k_min -13
_diffrn_reflns_limit_l_max 18
_diffrn_reflns_limit_l_min -18
_diffrn_reflns_number 14965
_diffrn_reflns_theta_full 67.50
_diffrn_reflns_theta_max 70.16
_diffrn_reflns_theta_min 3.14
_diffrn_standards_decay_% 0
_diffrn_standards_number 0
_exptl_absorpt_coefficient_mu 8.842
_exptl_absorpt_correction_T_max 0.4322
_exptl_absorpt_correction_T_min 0.0882
_exptl_absorpt_correction_type numerical
_exptl_absorpt_process_details 'SADABS (Sheldrick, 2008a)'
_exptl_crystal_colour colourless
_exptl_crystal_density_diffrn 1.447
_exptl_crystal_density_method 'not measured'
_exptl_crystal_description needle
_exptl_crystal_F_000 680
_exptl_crystal_size_max 0.53
_exptl_crystal_size_mid 0.23
_exptl_crystal_size_min 0.11
_refine_diff_density_max 0.51
_refine_diff_density_min -0.35
_refine_diff_density_rms 0.06
_refine_ls_extinction_method none
_refine_ls_goodness_of_fit_ref 1.05
_refine_ls_hydrogen_treatment constr
_refine_ls_matrix_type full
_refine_ls_number_parameters 343
_refine_ls_number_reflns 5291
_refine_ls_number_restraints 0
_refine_ls_restrained_S_all 1.05
_refine_ls_R_factor_all 0.021
_refine_ls_R_factor_gt 0.021
_refine_ls_shift/su_max 0.00
_refine_ls_shift/su_mean 0.00
_refine_ls_structure_factor_coef Fsqd
_refine_ls_weighting_details 'calc w=1/[\s^2^(Fo^2^)+(0.0279P)^2^+1.3981P] where P=(Fo^2^+2Fc^2^)/3'
_refine_ls_weighting_scheme calc
_refine_ls_wR_factor_gt 0.055
_refine_ls_wR_factor_ref 0.055
_reflns_number_gt 5247
_reflns_number_total 5291
_reflns_threshold_expression I>2\s(I)
_cod_data_source_file ma501969q_si_003.cif
_cod_data_source_block 051414ral_fg_3_104_0m_a
_cod_depositor_comments
;
The following automatic conversions were performed:

'_symmetry_cell_setting' value 'Triclinic' changed to 'triclinic'
according to
/home/saulius/struct/COD-crude-data--automatic-downloads/rss-feeds/ACS/lib/dictionaries/cif_core.dic
dictionary named 'cif_core.dic' version 2.4.2 from 2011-04-26.

Automatic conversion script
Id: cif_fix_values 2935 2014-11-11 08:27:57Z andrius 

 Adding full bibliography for 1518259--1518260.cif.
;
_cod_database_code 1518260

loop_
_symmetry_equiv_pos_as_xyz
'x, y, z'
'-x, -y, -z'

loop_
_atom_site_label
_atom_site_type_symbol
_atom_site_fract_x
_atom_site_fract_y
_atom_site_fract_z
_atom_site_U_iso_or_equiv
_atom_site_adp_type
_atom_site_occupancy
_atom_site_symmetry_multiplicity
_atom_site_calc_flag
_atom_site_refinement_flags
Sn1 Sn 1.159751(14) 1.064470(13) 1.363784(9) 0.01868(5) Uani 1 1 d .
Br1 Br 1.54539(2) 0.84205(2) 1.227093(16) 0.02453(7) Uani 1 1 d .
S1 S 1.41612(5) 0.97434(5) 1.33894(3) 0.01840(11) Uani 1 1 d .
B1 B 0.3383(3) 0.6743(2) 0.80546(17) 0.0161(5) Uani 1 1 d .
C1 C 1.3975(2) 0.8840(2) 1.23746(15) 0.0183(4) Uani 1 1 d .
C2 C 1.2665(2) 0.8468(2) 1.16973(15) 0.0178(4) Uani 1 1 d .
H2 H 1.2370 0.7968 1.1090 0.021 Uiso 1 1 calc R
C3 C 1.1776(2) 0.8921(2) 1.20086(15) 0.0166(4) Uani 1 1 d .
C4 C 1.2432(2) 0.9632(2) 1.29192(15) 0.0173(4) Uani 1 1 d .
C5 C 1.0322(2) 0.8647(2) 1.14221(15) 0.0178(4) Uani 1 1 d .
C6 C 0.9115(2) 0.8390(2) 1.09037(15) 0.0181(4) Uani 1 1 d .
C7 C 0.7687(2) 0.8045(2) 1.02364(14) 0.0169(4) Uani 1 1 d .
C8 C 0.7536(2) 0.8482(2) 0.93545(15) 0.0194(4) Uani 1 1 d .
H8 H 0.8370 0.9058 0.9223 0.023 Uiso 1 1 calc R
C9 C 0.6176(2) 0.8076(2) 0.86748(15) 0.0184(4) Uani 1 1 d .
H9 H 0.6095 0.8361 0.8074 0.022 Uiso 1 1 calc R
C10 C 0.4911(2) 0.7254(2) 0.88486(14) 0.0169(4) Uani 1 1 d .
C11 C 0.5083(2) 0.6864(2) 0.97511(15) 0.0201(4) Uani 1 1 d .
H11 H 0.4247 0.6337 0.9900 0.024 Uiso 1 1 calc R
C12 C 0.6442(2) 0.7229(2) 1.04282(15) 0.0205(4) Uani 1 1 d .
H12 H 0.6529 0.6924 1.1023 0.025 Uiso 1 1 calc R
C13 C 0.2008(2) 0.6406(2) 0.83457(14) 0.0159(4) Uani 1 1 d .
C14 C 0.1913(2) 0.7331(2) 0.89505(14) 0.0169(4) Uani 1 1 d .
C15 C 0.0676(2) 0.6991(2) 0.91986(14) 0.0174(4) Uani 1 1 d .
H15 H 0.0618 0.7634 0.9585 0.021 Uiso 1 1 calc R
C16 C -0.0475(2) 0.5740(2) 0.88984(14) 0.0176(4) Uani 1 1 d .
C17 C -0.0381(2) 0.4838(2) 0.83022(14) 0.0174(4) Uani 1 1 d .
H17 H -0.1157 0.3977 0.8089 0.021 Uiso 1 1 calc R
C18 C 0.0806(2) 0.5150(2) 0.80074(14) 0.0165(4) Uani 1 1 d .
C19 C 0.3106(2) 0.8720(2) 0.93086(17) 0.0241(5) Uani 1 1 d .
H19A H 0.2702 0.9308 0.9461 0.036 Uiso 1 1 calc R
H19B H 0.3531 0.9031 0.8815 0.036 Uiso 1 1 calc R
H19C H 0.3856 0.8721 0.9881 0.036 Uiso 1 1 calc R
C20 C -0.1785(2) 0.5366(2) 0.91999(16) 0.0225(5) Uani 1 1 d .
H20A H -0.2557 0.4530 0.8813 0.034 Uiso 1 1 calc R
H20B H -0.2124 0.6061 0.9111 0.034 Uiso 1 1 calc R
H20C H -0.1525 0.5263 0.9872 0.034 Uiso 1 1 calc R
C21 C 0.0775(2) 0.4108(2) 0.73289(16) 0.0230(5) Uani 1 1 d .
H21A H -0.0099 0.3286 0.7226 0.035 Uiso 1 1 calc R
H21B H 0.1634 0.3945 0.7602 0.035 Uiso 1 1 calc R
H21C H 0.0770 0.4420 0.6720 0.035 Uiso 1 1 calc R
C22 C 0.3281(2) 0.6539(2) 0.69804(14) 0.0163(4) Uani 1 1 d .
C23 C 0.2559(2) 0.7101(2) 0.62881(15) 0.0185(4) Uani 1 1 d .
C24 C 0.2496(2) 0.6926(2) 0.53451(15) 0.0219(5) Uani 1 1 d .
H24 H 0.2040 0.7342 0.4896 0.026 Uiso 1 1 calc R
C25 C 0.3082(2) 0.6163(2) 0.50481(15) 0.0230(5) Uani 1 1 d .
C26 C 0.3763(2) 0.5582(2) 0.57226(16) 0.0231(5) Uani 1 1 d .
H26 H 0.4162 0.5048 0.5529 0.028 Uiso 1 1 calc R
C27 C 0.3880(2) 0.5762(2) 0.66778(15) 0.0196(4) Uani 1 1 d .
C28 C 0.1848(3) 0.7919(2) 0.65364(17) 0.0279(5) Uani 1 1 d .
H28A H 0.1539 0.8329 0.5990 0.042 Uiso 1 1 calc R
H28B H 0.2542 0.8609 0.7082 0.042 Uiso 1 1 calc R
H28C H 0.1003 0.7348 0.6698 0.042 Uiso 1 1 calc R
C29 C 0.2949(3) 0.5949(3) 0.40158(17) 0.0322(6) Uani 1 1 d .
H29A H 0.1957 0.5320 0.3642 0.048 Uiso 1 1 calc R
H29B H 0.3627 0.5596 0.3961 0.048 Uiso 1 1 calc R
H29C H 0.3178 0.6793 0.3776 0.048 Uiso 1 1 calc R
C30 C 0.4585(3) 0.5028(2) 0.73300(17) 0.0274(5) Uani 1 1 d .
H30A H 0.4316 0.4160 0.6985 0.041 Uiso 1 1 calc R
H30B H 0.4257 0.4912 0.7880 0.041 Uiso 1 1 calc R
H30C H 0.5640 0.5536 0.7548 0.041 Uiso 1 1 calc R
C31 C 1.1435(4) 1.2168(3) 1.2850(2) 0.0457(8) Uani 1 1 d .
H31A H 1.1286 1.2793 1.3224 0.069 Uiso 1 1 calc R
H31B H 1.0613 1.1779 1.2253 0.069 Uiso 1 1 calc R
H31C H 1.2329 1.2633 1.2709 0.069 Uiso 1 1 calc R
C32 C 0.9550(3) 0.9214(3) 1.3650(2) 0.0339(6) Uani 1 1 d .
H32A H 0.9694 0.8541 1.4023 0.051 Uiso 1 1 calc R
H32B H 0.8914 0.8794 1.2997 0.051 Uiso 1 1 calc R
H32C H 0.9105 0.9653 1.3936 0.051 Uiso 1 1 calc R
C33 C 1.3172(3) 1.1442(3) 1.50243(18) 0.0385(6) Uani 1 1 d .
H33A H 1.4133 1.1926 1.4973 0.058 Uiso 1 1 calc R
H33B H 1.3172 1.0722 1.5387 0.058 Uiso 1 1 calc R
H33C H 1.2937 1.2045 1.5351 0.058 Uiso 1 1 calc R

loop_
_atom_site_aniso_label
_atom_site_aniso_U_11
_atom_site_aniso_U_22
_atom_site_aniso_U_33
_atom_site_aniso_U_23
_atom_site_aniso_U_13
_atom_site_aniso_U_12
Sn1 0.01733(8) 0.02338(9) 0.01772(8) 0.00325(6) 0.00615(6) 0.01092(6)
Br1 0.02168(12) 0.03106(14) 0.02814(13) 0.00542(10) 0.00984(10) 0.01734(10)
S1 0.0146(2) 0.0239(3) 0.0166(2) 0.00205(19) 0.00281(19) 0.0101(2)
B1 0.0166(11) 0.0131(11) 0.0187(11) 0.0043(9) 0.0058(9) 0.0065(9)
C1 0.0184(10) 0.0203(11) 0.0210(10) 0.0063(8) 0.0092(9) 0.0111(9)
C2 0.0189(10) 0.0171(10) 0.0171(10) 0.0041(8) 0.0066(8) 0.0071(8)
C3 0.0150(10) 0.0168(10) 0.0179(10) 0.0059(8) 0.0056(8) 0.0066(8)
C4 0.0145(10) 0.0201(11) 0.0190(10) 0.0053(8) 0.0066(8) 0.0083(8)
C5 0.0193(11) 0.0182(11) 0.0173(10) 0.0051(8) 0.0076(9) 0.0082(8)
C6 0.0181(11) 0.0202(11) 0.0175(10) 0.0029(8) 0.0071(9) 0.0089(9)
C7 0.0158(10) 0.0186(11) 0.0169(10) 0.0005(8) 0.0046(8) 0.0087(8)
C8 0.0157(10) 0.0191(11) 0.0224(11) 0.0052(8) 0.0077(9) 0.0056(8)
C9 0.0184(10) 0.0203(11) 0.0175(10) 0.0062(8) 0.0064(9) 0.0088(9)
C10 0.0153(10) 0.0201(11) 0.0160(10) 0.0031(8) 0.0052(8) 0.0084(8)
C11 0.0161(10) 0.0263(12) 0.0192(10) 0.0064(9) 0.0091(9) 0.0081(9)
C12 0.0197(11) 0.0288(12) 0.0158(10) 0.0071(9) 0.0076(9) 0.0118(9)
C13 0.0139(9) 0.0184(11) 0.0135(9) 0.0037(8) 0.0023(8) 0.0069(8)
C14 0.0157(10) 0.0196(11) 0.0132(9) 0.0030(8) 0.0017(8) 0.0077(8)
C15 0.0187(10) 0.0220(11) 0.0137(9) 0.0031(8) 0.0038(8) 0.0121(9)
C16 0.0153(10) 0.0247(11) 0.0145(10) 0.0072(8) 0.0036(8) 0.0112(9)
C17 0.0146(10) 0.0178(11) 0.0166(10) 0.0053(8) 0.0027(8) 0.0057(8)
C18 0.0168(10) 0.0178(11) 0.0143(9) 0.0045(8) 0.0034(8) 0.0082(8)
C19 0.0216(11) 0.0199(11) 0.0273(12) -0.0014(9) 0.0098(9) 0.0048(9)
C20 0.0173(10) 0.0294(12) 0.0227(11) 0.0059(9) 0.0076(9) 0.0113(9)
C21 0.0212(11) 0.0187(11) 0.0268(11) -0.0011(9) 0.0097(9) 0.0054(9)
C22 0.0126(9) 0.0167(10) 0.0163(10) 0.0024(8) 0.0042(8) 0.0036(8)
C23 0.0153(10) 0.0181(11) 0.0193(10) 0.0023(8) 0.0039(8) 0.0060(8)
C24 0.0211(11) 0.0245(12) 0.0164(10) 0.0052(9) 0.0026(9) 0.0089(9)
C25 0.0188(11) 0.0294(12) 0.0163(10) 0.0008(9) 0.0043(9) 0.0073(9)
C26 0.0211(11) 0.0282(12) 0.0226(11) 0.0010(9) 0.0086(9) 0.0124(9)
C27 0.0161(10) 0.0234(11) 0.0198(10) 0.0048(9) 0.0061(8) 0.0089(9)
C28 0.0355(13) 0.0338(13) 0.0222(11) 0.0072(10) 0.0073(10) 0.0241(11)
C29 0.0327(13) 0.0439(15) 0.0188(11) 0.0008(10) 0.0070(10) 0.0169(12)
C30 0.0333(13) 0.0352(14) 0.0245(11) 0.0079(10) 0.0108(10) 0.0243(11)
C31 0.067(2) 0.0502(18) 0.0570(18) 0.0327(15) 0.0394(17) 0.0466(17)
C32 0.0200(12) 0.0354(14) 0.0465(15) -0.0023(12) 0.0180(11) 0.0077(10)
C33 0.0251(13) 0.0591(19) 0.0218(12) -0.0070(12) 0.0042(10) 0.0122(12)

loop_
_atom_type_symbol
_atom_type_description
_atom_type_scat_dispersion_real
_atom_type_scat_dispersion_imag
_atom_type_scat_source
C C 0.0181 0.0091 'International Tables Vol C Tables 4.2.6.8 and 6.1.1.4'
H H 0.0000 0.0000 'International Tables Vol C Tables 4.2.6.8 and 6.1.1.4'
B B 0.0090 0.0039 'International Tables Vol C Tables 4.2.6.8 and 6.1.1.4'
S S 0.3331 0.5567 'International Tables Vol C Tables 4.2.6.8 and 6.1.1.4'
Br Br -0.6763 1.2805 'International Tables Vol C Tables 4.2.6.8 and 6.1.1.4'
Sn Sn 0.0259 5.4591 'International Tables Vol C Tables 4.2.6.8 and 6.1.1.4'

loop_
_geom_angle_atom_site_label_1
_geom_angle_atom_site_label_2
_geom_angle_atom_site_label_3
_geom_angle
C31 Sn1 C33 111.28(14)
C31 Sn1 C32 113.21(12)
C33 Sn1 C32 113.02(11)
C31 Sn1 C4 105.90(10)
C33 Sn1 C4 105.64(10)
C32 Sn1 C4 107.13(9)
C1 S1 C4 92.38(10)
C10 B1 C13 119.44(18)
C10 B1 C22 118.28(18)
C13 B1 C22 122.25(18)
C2 C1 S1 112.52(16)
C2 C1 Br1 125.37(17)
S1 C1 Br1 122.10(12)
C1 C2 C3 111.40(19)
C1 C2 H2 124.3
C3 C2 H2 124.3
C4 C3 C2 114.19(19)
C4 C3 C5 123.33(19)
C2 C3 C5 122.48(19)
C3 C4 S1 109.50(16)
C3 C4 Sn1 127.43(15)
S1 C4 Sn1 122.79(11)
C6 C5 C3 177.3(2)
C5 C6 C7 176.3(2)
C8 C7 C12 119.02(19)
C8 C7 C6 119.36(19)
C12 C7 C6 121.54(19)
C9 C8 C7 120.2(2)
C9 C8 H8 119.9
C7 C8 H8 119.9
C8 C9 C10 121.83(19)
C8 C9 H9 119.1
C10 C9 H9 119.1
C9 C10 C11 117.06(19)
C9 C10 B1 121.29(18)
C11 C10 B1 121.59(19)
C12 C11 C10 121.7(2)
C12 C11 H11 119.2
C10 C11 H11 119.2
C11 C12 C7 120.10(19)
C11 C12 H12 119.9
C7 C12 H12 119.9
C14 C13 C18 117.56(19)
C14 C13 B1 121.90(18)
C18 C13 B1 120.55(19)
C15 C14 C13 120.19(19)
C15 C14 C19 118.17(19)
C13 C14 C19 121.58(19)
C16 C15 C14 122.1(2)
C16 C15 H15 118.9
C14 C15 H15 118.9
C15 C16 C17 117.52(19)
C15 C16 C20 121.7(2)
C17 C16 C20 120.75(19)
C18 C17 C16 122.3(2)
C18 C17 H17 118.8
C16 C17 H17 118.8
C17 C18 C13 120.21(19)
C17 C18 C21 118.04(19)
C13 C18 C21 121.75(19)
C14 C19 H19A 109.5
C14 C19 H19B 109.5
H19A C19 H19B 109.5
C14 C19 H19C 109.5
H19A C19 H19C 109.5
H19B C19 H19C 109.5
C16 C20 H20A 109.5
C16 C20 H20B 109.5
H20A C20 H20B 109.5
C16 C20 H20C 109.5
H20A C20 H20C 109.5
H20B C20 H20C 109.5
C18 C21 H21A 109.5
C18 C21 H21B 109.5
H21A C21 H21B 109.5
C18 C21 H21C 109.5
H21A C21 H21C 109.5
H21B C21 H21C 109.5
C27 C22 C23 117.78(19)
C27 C22 B1 121.05(18)
C23 C22 B1 121.15(19)
C24 C23 C22 120.4(2)
C24 C23 C28 117.79(19)
C22 C23 C28 121.78(19)
C25 C24 C23 121.7(2)
C25 C24 H24 119.1
C23 C24 H24 119.1
C24 C25 C26 117.9(2)
C24 C25 C29 120.6(2)
C26 C25 C29 121.4(2)
C25 C26 C27 122.0(2)
C25 C26 H26 119.0
C27 C26 H26 119.0
C26 C27 C22 120.1(2)
C26 C27 C30 116.8(2)
C22 C27 C30 123.05(19)
C23 C28 H28A 109.5
C23 C28 H28B 109.5
H28A C28 H28B 109.5
C23 C28 H28C 109.5
H28A C28 H28C 109.5
H28B C28 H28C 109.5
C25 C29 H29A 109.5
C25 C29 H29B 109.5
H29A C29 H29B 109.5
C25 C29 H29C 109.5
H29A C29 H29C 109.5
H29B C29 H29C 109.5
C27 C30 H30A 109.5
C27 C30 H30B 109.5
H30A C30 H30B 109.5
C27 C30 H30C 109.5
H30A C30 H30C 109.5
H30B C30 H30C 109.5
Sn1 C31 H31A 109.5
Sn1 C31 H31B 109.5
H31A C31 H31B 109.5
Sn1 C31 H31C 109.5
H31A C31 H31C 109.5
H31B C31 H31C 109.5
Sn1 C32 H32A 109.5
Sn1 C32 H32B 109.5
H32A C32 H32B 109.5
Sn1 C32 H32C 109.5
H32A C32 H32C 109.5
H32B C32 H32C 109.5
Sn1 C33 H33A 109.5
Sn1 C33 H33B 109.5
H33A C33 H33B 109.5
Sn1 C33 H33C 109.5
H33A C33 H33C 109.5
H33B C33 H33C 109.5

loop_
_geom_bond_atom_site_label_1
_geom_bond_atom_site_label_2
_geom_bond_distance
Sn1 C31 2.125(3)
Sn1 C33 2.129(2)
Sn1 C32 2.140(2)
Sn1 C4 2.148(2)
Br1 C1 1.876(2)
S1 C1 1.723(2)
S1 C4 1.724(2)
B1 C10 1.568(3)
B1 C13 1.568(3)
B1 C22 1.583(3)
C1 C2 1.349(3)
C2 C3 1.428(3)
C2 H2 0.9500
C3 C4 1.382(3)
C3 C5 1.438(3)
C5 C6 1.201(3)
C6 C7 1.438(3)
C7 C8 1.400(3)
C7 C12 1.400(3)
C8 C9 1.383(3)
C8 H8 0.9500
C9 C10 1.404(3)
C9 H9 0.9500
C10 C11 1.407(3)
C11 C12 1.387(3)
C11 H11 0.9500
C12 H12 0.9500
C13 C14 1.419(3)
C13 C18 1.418(3)
C14 C15 1.394(3)
C14 C19 1.514(3)
C15 C16 1.390(3)
C15 H15 0.9500
C16 C17 1.391(3)
C16 C20 1.508(3)
C17 C18 1.389(3)
C17 H17 0.9500
C18 C21 1.518(3)
C19 H19A 0.9800
C19 H19B 0.9800
C19 H19C 0.9800
C20 H20A 0.9800
C20 H20B 0.9800
C20 H20C 0.9800
C21 H21A 0.9800
C21 H21B 0.9800
C21 H21C 0.9800
C22 C27 1.411(3)
C22 C23 1.414(3)
C23 C24 1.398(3)
C23 C28 1.512(3)
C24 C25 1.384(3)
C24 H24 0.9500
C25 C26 1.390(3)
C25 C29 1.513(3)
C26 C27 1.400(3)
C26 H26 0.9500
C27 C30 1.510(3)
C28 H28A 0.9800
C28 H28B 0.9800
C28 H28C 0.9800
C29 H29A 0.9800
C29 H29B 0.9800
C29 H29C 0.9800
C30 H30A 0.9800
C30 H30B 0.9800
C30 H30C 0.9800
C31 H31A 0.9800
C31 H31B 0.9800
C31 H31C 0.9800
C32 H32A 0.9800
C32 H32B 0.9800
C32 H32C 0.9800
C33 H33A 0.9800
C33 H33B 0.9800
C33 H33C 0.9800

loop_
_geom_torsion_atom_site_label_1
_geom_torsion_atom_site_label_2
_geom_torsion_atom_site_label_3
_geom_torsion_atom_site_label_4
_geom_torsion
C4 S1 C1 C2 0.35(17)
C4 S1 C1 Br1 -178.51(13)
S1 C1 C2 C3 -0.3(2)
Br1 C1 C2 C3 178.53(15)
C1 C2 C3 C4 0.1(3)
C1 C2 C3 C5 -179.49(19)
C2 C3 C4 S1 0.2(2)
C5 C3 C4 S1 179.74(16)
C2 C3 C4 Sn1 174.25(14)
C5 C3 C4 Sn1 -6.2(3)
C1 S1 C4 C3 -0.30(17)
C1 S1 C4 Sn1 -174.68(13)
C31 Sn1 C4 C3 -64.0(2)
C33 Sn1 C4 C3 177.90(19)
C32 Sn1 C4 C3 57.2(2)
C31 Sn1 C4 S1 109.37(15)
C33 Sn1 C4 S1 -8.77(16)
C32 Sn1 C4 S1 -129.52(14)
C4 C3 C5 C6 -180(100)
C2 C3 C5 C6 0(5)
C3 C5 C6 C7 -4(8)
C5 C6 C7 C8 -56(4)
C5 C6 C7 C12 121(4)
C12 C7 C8 C9 -2.0(3)
C6 C7 C8 C9 175.0(2)
C7 C8 C9 C10 1.8(3)
C8 C9 C10 C11 0.4(3)
C8 C9 C10 B1 -176.8(2)
C13 B1 C10 C9 -152.5(2)
C22 B1 C10 C9 29.6(3)
C13 B1 C10 C11 30.5(3)
C22 B1 C10 C11 -147.5(2)
C9 C10 C11 C12 -2.5(3)
B1 C10 C11 C12 174.7(2)
C10 C11 C12 C7 2.4(3)
C8 C7 C12 C11 -0.1(3)
C6 C7 C12 C11 -177.0(2)
C10 B1 C13 C14 53.9(3)
C22 B1 C13 C14 -128.3(2)
C10 B1 C13 C18 -126.1(2)
C22 B1 C13 C18 51.7(3)
C18 C13 C14 C15 0.5(3)
B1 C13 C14 C15 -179.55(18)
C18 C13 C14 C19 -176.87(19)
B1 C13 C14 C19 3.1(3)
C13 C14 C15 C16 2.3(3)
C19 C14 C15 C16 179.70(19)
C14 C15 C16 C17 -2.5(3)
C14 C15 C16 C20 177.71(18)
C15 C16 C17 C18 0.0(3)
C20 C16 C17 C18 179.76(19)
C16 C17 C18 C13 2.7(3)
C16 C17 C18 C21 -177.89(19)
C14 C13 C18 C17 -2.9(3)
B1 C13 C18 C17 177.12(18)
C14 C13 C18 C21 177.77(19)
B1 C13 C18 C21 -2.2(3)
C10 B1 C22 C27 53.1(3)
C13 B1 C22 C27 -124.8(2)
C10 B1 C22 C23 -128.5(2)
C13 B1 C22 C23 53.7(3)
C27 C22 C23 C24 -2.4(3)
B1 C22 C23 C24 179.14(19)
C27 C22 C23 C28 178.4(2)
B1 C22 C23 C28 -0.1(3)
C22 C23 C24 C25 2.5(3)
C28 C23 C24 C25 -178.2(2)
C23 C24 C25 C26 -1.0(3)
C23 C24 C25 C29 177.7(2)
C24 C25 C26 C27 -0.6(3)
C29 C25 C26 C27 -179.3(2)
C25 C26 C27 C22 0.7(3)
C25 C26 C27 C30 177.3(2)
C23 C22 C27 C26 0.8(3)
B1 C22 C27 C26 179.3(2)
C23 C22 C27 C30 -175.6(2)
B1 C22 C27 C30 2.9(3)
